data_4516738
loop_
_publ_author_name
'Chong, Che Chang'
'Rao, Bin'
'Kinjo, Rei'

_publ_section_title
;
 Metal-Free Catalytic Reduction of \a,\b-Unsaturated Esters by
 1,3,2-Diazaphospholene and Subsequent C--C Coupling with Nitriles
;
_journal_issue 9
_journal_name_full 'ACS Catalysis'
_journal_page_first 5814
_journal_paper_doi 10.1021/acscatal.7b01338
_journal_volume 7
_journal_year 2017
_chemical_formula_sum 'C18 H22 O6'
_chemical_formula_weight 334.35
_space_group_crystal_system triclinic
_space_group_IT_number 2
_space_group_name_Hall '-P 1'
_space_group_name_H-M_alt 'P -1'
_atom_sites_solution_hydrogens geom
_cell_angle_alpha 94.8482(9)
_cell_angle_beta 101.6305(9)
_cell_angle_gamma 100.0914(9)
_cell_formula_units_Z 2
_cell_length_a 5.96830(10)
_cell_length_b 11.8288(3)
_cell_length_c 12.2029(3)
_cell_measurement_reflns_used 162
_cell_measurement_temperature 100.(2)
_cell_measurement_theta_max 29.4591
_cell_measurement_theta_min 3.6164
_cell_volume 824.32(3)
_computing_cell_refinement 'APEX3 v2016.9-0 (Bruker AXS)'
_computing_data_collection 'APEX3 (Bruker AXS Inc., 2016)'
_computing_data_reduction 'SAINT V8.37A (Bruker AXS Inc., 2015)'
_computing_molecular_graphics 'XP (Bruker AXS Inc., 2016)'
_computing_publication_material 'APEX3 (Bruker AXS Inc., 2016)'
_computing_structure_refinement 'SHELXL-2014/7 (Sheldrick, 2014)'
_computing_structure_solution 'XS, VERSION 2013/1'
_diffrn_ambient_temperature 100.(2)
_diffrn_detector_area_resol_mean 7.4074
_diffrn_measured_fraction_theta_full 0.984
_diffrn_measured_fraction_theta_max 0.984
_diffrn_measurement_device_type 'Photon II CPADs detector'
_diffrn_measurement_method 'phi and omega scans'
_diffrn_radiation_monochromator 'Multilayer Mirror'
_diffrn_radiation_type MoK\a
_diffrn_radiation_wavelength 0.71073
_diffrn_reflns_av_R_equivalents 0.0645
_diffrn_reflns_av_unetI/netI 0.0539
_diffrn_reflns_limit_h_max 9
_diffrn_reflns_limit_h_min -9
_diffrn_reflns_limit_k_max 18
_diffrn_reflns_limit_k_min -18
_diffrn_reflns_limit_l_max 18
_diffrn_reflns_limit_l_min -18
_diffrn_reflns_number 32028
_diffrn_reflns_theta_full 33.20
_diffrn_reflns_theta_max 33.20
_diffrn_reflns_theta_min 2.30
_diffrn_source 'Incoatec microfocus source'
_diffrn_source_type 'Bruker D8 Quest'
_exptl_absorpt_coefficient_mu 0.101
_exptl_absorpt_correction_T_max 0.75
_exptl_absorpt_correction_T_min 0.66
_exptl_absorpt_correction_type 'Numerical Mu Calculated'
_exptl_absorpt_process_details
;
SADABS-2016/2 - Bruker AXS area detector scaling and absorption correction
;
_exptl_crystal_colour colourless
_exptl_crystal_density_diffrn 1.347
_exptl_crystal_density_method 'not measured'
_exptl_crystal_description block
_exptl_crystal_F_000 356
_exptl_crystal_size_max 0.391
_exptl_crystal_size_mid 0.378
_exptl_crystal_size_min 0.110
_refine_diff_density_max 0.432
_refine_diff_density_min -0.274
_refine_ls_extinction_method none
_refine_ls_goodness_of_fit_ref 1.058
_refine_ls_hydrogen_treatment constr
_refine_ls_matrix_type full
_refine_ls_number_parameters 223
_refine_ls_number_reflns 6205
_refine_ls_number_restraints 0
_refine_ls_restrained_S_all 1.058
_refine_ls_R_factor_all 0.0734
_refine_ls_R_factor_gt 0.0480
_refine_ls_shift/su_max 0.000
_refine_ls_shift/su_mean 0.000
_refine_ls_structure_factor_coef Fsqd
_refine_ls_weighting_details 'w=1/[\s^2^(Fo^2^)+(0.0354P)^2^+0.3259P] where P=(Fo^2^+2Fc^2^)/3'
_refine_ls_weighting_scheme calc
_refine_ls_wR_factor_gt 0.0999
_refine_ls_wR_factor_ref 0.1137
_reflns_number_gt 4683
_reflns_number_total 6205
_reflns_threshold_expression 'I > 2\s(I)'
_cod_data_source_file cs7b01338_si_002.cif
_cod_data_source_block rei773m
_cod_database_code 4516738

loop_
_space_group_symop_operation_xyz
'x, y, z'
'-x, -y, -z'

loop_
_atom_site_type_symbol
_atom_site_label
_atom_site_fract_x
_atom_site_fract_y
_atom_site_fract_z
_atom_site_U_iso_or_equiv
_atom_site_adp_type
_atom_site_calc_flag
_atom_site_refinement_flags_adp
_atom_site_refinement_flags_posn
_atom_site_occupancy
C C1 0.21477(17) 0.63654(8) 0.13489(8) 0.01175(18) Uani d . . 1
C C2 0.28021(18) 0.57622(9) 0.04669(9) 0.01425(19) Uani d . . 1
H H2 0.3592 0.5142 0.0615 0.017 Uiso calc U R 1
C C3 0.23153(18) 0.60563(9) -0.06183(9) 0.01413(19) Uani d . . 1
H H3 0.2788 0.5643 -0.1205 0.017 Uiso calc U R 1
C C4 0.11294(17) 0.69599(8) -0.08559(8) 0.01170(18) Uani d . . 1
C C5 0.05352(18) 0.75812(9) 0.00271(9) 0.01338(19) Uani d . . 1
H H5 -0.0232 0.821 -0.0118 0.016 Uiso calc U R 1
C C6 0.10495(18) 0.72942(9) 0.11188(9) 0.01348(19) Uani d . . 1
H H6 0.065 0.7734 0.1713 0.016 Uiso calc U R 1
C C7 0.26460(17) 0.59573(9) 0.24941(9) 0.01243(18) Uani d . . 1
C C8 0.18531(18) 0.65352(9) 0.34936(9) 0.01300(19) Uani d . . 1
C C9 0.2836(2) 0.60405(10) 0.45751(9) 0.0183(2) Uani d . . 1
H H9A 0.4541 0.6172 0.4704 0.027 Uiso calc U R 1
H H9B 0.2203 0.5208 0.4493 0.027 Uiso calc U R 1
H H9C 0.239 0.6427 0.5217 0.027 Uiso calc U R 1
C C10 -0.08206(19) 0.63054(10) 0.32892(10) 0.0166(2) Uani d . . 1
H H10A -0.1284 0.6689 0.3928 0.025 Uiso calc U R 1
H H10B -0.1424 0.547 0.3213 0.025 Uiso calc U R 1
H H10C -0.146 0.6611 0.2596 0.025 Uiso calc U R 1
C C11 0.28641(18) 0.78324(9) 0.36899(8) 0.01348(19) Uani d . . 1
C C12 0.6270(2) 0.92304(9) 0.37721(10) 0.0186(2) Uani d . . 1
H H12A 0.5444 0.9673 0.3238 0.028 Uiso calc U R 1
H H12B 0.7871 0.928 0.3671 0.028 Uiso calc U R 1
H H12C 0.6303 0.955 0.4544 0.028 Uiso calc U R 1
C C13 0.05493(17) 0.72026(8) -0.20601(8) 0.01179(18) Uani d . . 1
C C14 -0.09196(18) 0.81201(9) -0.23971(9) 0.01276(18) Uani d . . 1
C C15 -0.34342(19) 0.77046(10) -0.22792(10) 0.0176(2) Uani d . . 1
H H15A -0.3442 0.7625 -0.1487 0.026 Uiso calc U R 1
H H15B -0.4086 0.6954 -0.2739 0.026 Uiso calc U R 1
H H15C -0.4381 0.8269 -0.2537 0.026 Uiso calc U R 1
C C16 -0.0926(2) 0.83045(10) -0.36324(9) 0.0199(2) Uani d . . 1
H H16A -0.1696 0.8951 -0.3825 0.03 Uiso calc U R 1
H H16B -0.1771 0.76 -0.4129 0.03 Uiso calc U R 1
H H16C 0.0684 0.8481 -0.3729 0.03 Uiso calc U R 1
C C17 0.01292(18) 0.92990(9) -0.17109(8) 0.01273(18) Uani d . . 1
C C18 0.3625(2) 1.06690(9) -0.10003(10) 0.0197(2) Uani d . . 1
H H18A 0.2999 1.1256 -0.1422 0.029 Uiso calc U R 1
H H18B 0.5303 1.0766 -0.0967 0.029 Uiso calc U R 1
H H18C 0.336 1.0757 -0.0233 0.029 Uiso calc U R 1
O O1 0.36088(14) 0.51398(7) 0.26142(7) 0.01736(16) Uani d . . 1
O O2 0.18743(15) 0.85819(7) 0.39542(7) 0.02022(17) Uani d . . 1
O O3 0.50765(13) 0.80314(6) 0.35702(7) 0.01577(16) Uani d . . 1
O O4 0.11608(14) 0.66360(7) -0.27816(7) 0.01675(16) Uani d . . 1
O O5 -0.09730(14) 0.99703(7) -0.13897(7) 0.01787(17) Uani d . . 1
O O6 0.24604(13) 0.95273(6) -0.15601(7) 0.01519(15) Uani d . . 1

loop_
_atom_site_aniso_label
_atom_site_aniso_U_11
_atom_site_aniso_U_22
_atom_site_aniso_U_33
_atom_site_aniso_U_12
_atom_site_aniso_U_13
_atom_site_aniso_U_23
C1 0.0115(4) 0.0109(4) 0.0126(4) 0.0025(3) 0.0021(3) 0.0007(3)
C2 0.0139(4) 0.0145(4) 0.0156(5) 0.0061(4) 0.0034(4) 0.0017(4)
C3 0.0148(5) 0.0145(5) 0.0139(4) 0.0048(4) 0.0044(4) -0.0005(4)
C4 0.0114(4) 0.0111(4) 0.0121(4) 0.0012(3) 0.0028(3) 0.0005(3)
C5 0.0154(5) 0.0118(4) 0.0134(4) 0.0047(3) 0.0026(4) 0.0011(3)
C6 0.0156(5) 0.0127(4) 0.0124(4) 0.0041(4) 0.0034(4) -0.0004(3)
C7 0.0110(4) 0.0113(4) 0.0139(4) 0.0008(3) 0.0019(3) 0.0003(3)
C8 0.0135(4) 0.0124(4) 0.0132(4) 0.0033(3) 0.0029(3) 0.0011(3)
C9 0.0226(5) 0.0187(5) 0.0140(5) 0.0056(4) 0.0030(4) 0.0041(4)
C10 0.0141(5) 0.0165(5) 0.0199(5) 0.0030(4) 0.0058(4) 0.0009(4)
C11 0.0142(4) 0.0146(4) 0.0109(4) 0.0028(4) 0.0015(3) 0.0011(3)
C12 0.0189(5) 0.0136(5) 0.0209(5) -0.0010(4) 0.0029(4) 0.0010(4)
C13 0.0108(4) 0.0105(4) 0.0130(4) 0.0002(3) 0.0021(3) 0.0003(3)
C14 0.0134(4) 0.0112(4) 0.0128(4) 0.0028(3) 0.0010(3) 0.0003(3)
C15 0.0120(5) 0.0162(5) 0.0233(5) 0.0026(4) 0.0016(4) 0.0006(4)
C16 0.0280(6) 0.0192(5) 0.0118(5) 0.0066(4) 0.0014(4) 0.0019(4)
C17 0.0136(4) 0.0137(4) 0.0110(4) 0.0032(3) 0.0015(3) 0.0035(3)
C18 0.0171(5) 0.0140(5) 0.0241(6) -0.0015(4) 0.0021(4) -0.0031(4)
O1 0.0210(4) 0.0152(4) 0.0178(4) 0.0084(3) 0.0041(3) 0.0029(3)
O2 0.0202(4) 0.0159(4) 0.0250(4) 0.0056(3) 0.0063(3) -0.0026(3)
O3 0.0144(3) 0.0126(3) 0.0198(4) 0.0014(3) 0.0044(3) 0.0003(3)
O4 0.0196(4) 0.0167(4) 0.0151(4) 0.0055(3) 0.0057(3) -0.0006(3)
O5 0.0170(4) 0.0151(4) 0.0219(4) 0.0055(3) 0.0042(3) -0.0004(3)
O6 0.0130(3) 0.0121(3) 0.0191(4) 0.0005(3) 0.0034(3) -0.0014(3)

loop_
_atom_type_symbol
_atom_type_description
_atom_type_scat_dispersion_real
_atom_type_scat_dispersion_imag
_atom_type_scat_source
C C 0.0033 0.0016 'International Tables Vol C Tables 4.2.6.8 and 6.1.1.4'
H H 0.0000 0.0000 'International Tables Vol C Tables 4.2.6.8 and 6.1.1.4'
O O 0.0106 0.0060 'International Tables Vol C Tables 4.2.6.8 and 6.1.1.4'

loop_
_geom_angle_atom_site_label_1
_geom_angle_atom_site_label_2
_geom_angle_atom_site_label_3
_geom_angle
C6 C1 C2 118.53(9)
C6 C1 C7 123.82(9)
C2 C1 C7 117.65(9)
C3 C2 C1 120.96(10)
C2 C3 C4 120.39(9)
C5 C4 C3 118.66(9)
C5 C4 C13 123.37(9)
C3 C4 C13 117.97(9)
C6 C5 C4 120.88(9)
C5 C6 C1 120.51(9)
O1 C7 C1 119.16(9)
O1 C7 C8 120.11(9)
C1 C7 C8 120.68(9)
C11 C8 C10 110.91(8)
C11 C8 C9 106.62(8)
C10 C8 C9 109.01(9)
C11 C8 C7 110.18(8)
C10 C8 C7 110.87(8)
C9 C8 C7 109.14(8)
O2 C11 O3 123.81(10)
O2 C11 C8 125.80(10)
O3 C11 C8 110.35(9)
O4 C13 C4 119.56(9)
O4 C13 C14 119.63(9)
C4 C13 C14 120.73(8)
C17 C14 C15 110.80(9)
C17 C14 C16 105.57(8)
C15 C14 C16 109.32(9)
C17 C14 C13 112.17(8)
C15 C14 C13 109.85(8)
C16 C14 C13 109.00(9)
O5 C17 O6 123.76(9)
O5 C17 C14 125.13(9)
O6 C17 C14 111.02(9)
C11 O3 C12 115.95(8)
C17 O6 C18 115.66(8)

loop_
_geom_bond_atom_site_label_1
_geom_bond_atom_site_label_2
_geom_bond_distance
C1 C6 1.3949(14)
C1 C2 1.3990(14)
C1 C7 1.5071(14)
C2 C3 1.3847(15)
C3 C4 1.4008(14)
C4 C5 1.3922(14)
C4 C13 1.5042(14)
C5 C6 1.3901(14)
C7 O1 1.2131(13)
C7 C8 1.5440(14)
C8 C11 1.5268(14)
C8 C10 1.5358(15)
C8 C9 1.5386(15)
C11 O2 1.2046(13)
C11 O3 1.3397(13)
C12 O3 1.4476(13)
C13 O4 1.2136(12)
C13 C14 1.5424(14)
C14 C17 1.5242(14)
C14 C15 1.5346(15)
C14 C16 1.5406(15)
C17 O5 1.2047(13)
C17 O6 1.3413(12)
C18 O6 1.4481(13)
